data_1531922
loop_
_publ_author_name
'Murayama, M.'
'Kanno, R.'
'Kawamoto, Y.'
'Kamiyama, T.'

_publ_section_title
;
 Structure of the thio-LISICON, Li4 Ge S4
;
_journal_name_full 'Solid State Ionics'
_journal_page_first 789
_journal_page_last 794
_journal_volume 154
_journal_year 2002
_chemical_formula_sum 'Ge Li4 S4'
_chemical_name_systematic 'Li4 Ge S4'
_space_group_IT_number 62
_symmetry_space_group_name_Hall '-P 2ac 2n'
_symmetry_space_group_name_H-M 'P n m a'
_cell_angle_alpha 90
_cell_angle_beta 90
_cell_angle_gamma 90
_cell_formula_units_Z 4
_cell_length_a 14.034
_cell_length_b 7.7548
_cell_length_c 6.15023
_cell_volume 669.335
_citation_journal_id_ASTM SSIOD3
_cod_data_source_file Murayama_SSIOD3_2002_874.cif
_cod_data_source_block Ge1Li4S4
_cod_original_cell_volume 669.3348
_cod_original_formula_sum 'Ge1 Li4 S4'
_cod_database_code 1531922

loop_
_symmetry_equiv_pos_as_xyz
x,y,z
-x+1/2,-y,z+1/2
x+1/2,-y+1/2,-z+1/2
-x,y+1/2,-z
-x,-y,-z
x-1/2,y,-z-1/2
-x-1/2,y-1/2,z-1/2
x,-y-1/2,z

loop_
_atom_site_label
_atom_site_type_symbol
_atom_site_fract_x
_atom_site_fract_y
_atom_site_fract_z
_atom_site_occupancy
_atom_site_U_iso_or_equiv
Li1 Li+1 0.4127 0.75 0.3685 1 0.0
Ge1 Ge+4 0.41078 0.25 0.3506 1 0.0
Li3 Li+1 0 0 0.5 1 0.0
S1 S-2 0.3428 0.0149 0.2242 1 0.0
S2 S-2 0.0871 0.75 0.2034 1 0.0
S3 S-2 0.061 0.25 0.2685 1 0.0
Li2 Li+1 0.1768 -0.0027 0.3003 1 0.0
